data_7005236
loop_
_publ_author_name
'Wu, Da-Yu'
'Huang, Wei'
'Hua, Wei-Jie'
'Song, You'
'Duan, Chun-Ying'
'Li, Shu-Hua'
'Meng, Qing-Jin'

_publ_section_title
;
 Metal complexes formed by metal-assisted solvolysis of
 di-pyridylketone azine: structures and magnetic properties.
;
_journal_issue 18
_journal_name_full 'Dalton transactions (Cambridge, England : 2003)'
_journal_page_first 1838
_journal_page_last 1845
_journal_paper_doi 10.1039/b618286k
_journal_year 2007
_chemical_formula_sum 'C48 H48 N20 Ni4 O10'
_chemical_formula_weight 1299.90
_chemical_name_systematic
;
?
;
_space_group_IT_number 14
_symmetry_cell_setting monoclinic
_symmetry_space_group_name_Hall '-P 2ybc'
_symmetry_space_group_name_H-M 'P 1 21/c 1'
_atom_sites_solution_hydrogens geom
_atom_sites_solution_primary direct
_atom_sites_solution_secondary difmap
_audit_creation_method SHELXL-97
_cell_angle_alpha 90.00
_cell_angle_beta 90.5860(10)
_cell_angle_gamma 90.00
_cell_formula_units_Z 2
_cell_length_a 13.4319(10)
_cell_length_b 10.9629(8)
_cell_length_c 20.1630(14)
_cell_measurement_temperature 293(2)
_cell_volume 2968.9(4)
_computing_cell_refinement 'Bruker SMART'
_computing_data_collection 'Bruker SMART'
_computing_data_reduction 'Bruker SAINT'
_computing_molecular_graphics 'Bruker SHELXTL'
_computing_publication_material 'Bruker SHELXTL'
_computing_structure_refinement 'Bruker SHELXTL'
_computing_structure_solution 'Bruker SHELXTL'
_diffrn_ambient_temperature 293(2)
_diffrn_measured_fraction_theta_full 0.995
_diffrn_measured_fraction_theta_max 0.995
_diffrn_measurement_device_type 'CCD area detector'
_diffrn_measurement_method 'phi and omega scans'
_diffrn_radiation_monochromator graphite
_diffrn_radiation_source 'fine-focus sealed tube'
_diffrn_radiation_type MoK\a
_diffrn_radiation_wavelength 0.71073
_diffrn_reflns_av_R_equivalents 0.0385
_diffrn_reflns_av_sigmaI/netI 0.0468
_diffrn_reflns_limit_h_max 14
_diffrn_reflns_limit_h_min -15
_diffrn_reflns_limit_k_max 12
_diffrn_reflns_limit_k_min -13
_diffrn_reflns_limit_l_max 23
_diffrn_reflns_limit_l_min -22
_diffrn_reflns_number 14570
_diffrn_reflns_theta_full 25.00
_diffrn_reflns_theta_max 25.00
_diffrn_reflns_theta_min 2.02
_exptl_absorpt_coefficient_mu 1.319
_exptl_absorpt_correction_T_max 0.785
_exptl_absorpt_correction_T_min 0.729
_exptl_absorpt_correction_type multi-scan
_exptl_absorpt_process_details SADABS
_exptl_crystal_colour dark-blue
_exptl_crystal_density_diffrn 1.454
_exptl_crystal_density_method 'not measured'
_exptl_crystal_description block
_exptl_crystal_F_000 1336
_exptl_crystal_size_max 0.25
_exptl_crystal_size_mid 0.20
_exptl_crystal_size_min 0.20
_refine_diff_density_max 0.933
_refine_diff_density_min -0.646
_refine_diff_density_rms 0.150
_refine_ls_extinction_method none
_refine_ls_goodness_of_fit_ref 1.046
_refine_ls_hydrogen_treatment mixed
_refine_ls_matrix_type full
_refine_ls_number_parameters 377
_refine_ls_number_reflns 5205
_refine_ls_number_restraints 28
_refine_ls_restrained_S_all 1.061
_refine_ls_R_factor_all 0.0746
_refine_ls_R_factor_gt 0.0537
_refine_ls_shift/su_max 0.000
_refine_ls_shift/su_mean 0.000
_refine_ls_structure_factor_coef Fsqd
_refine_ls_weighting_details 'calc w=1/[\s^2^(Fo^2^)+(0.1255P)^2^+0.7556P] where P=(Fo^2^+2Fc^2^)/3'
_refine_ls_weighting_scheme calc
_refine_ls_wR_factor_gt 0.1715
_refine_ls_wR_factor_ref 0.1857
_reflns_number_gt 3903
_reflns_number_total 5205
_reflns_threshold_expression >2sigma(I)
_cod_data_source_file b618286k.txt
_cod_data_source_block t
_cod_depositor_comments
;
The following automatic conversions were performed:
'_symmetry_cell_setting' value 'Monoclinic' changed to 'monoclinic'
according to '/home/saulius/struct/CIF-dictionaries/cif_core.dic'
dictionary named 'cif_core.dic' version 2.4.1 from 2010-06-29.

Automatic conversion script
Id: cif_fix_enum 1527 2010-12-29 10:47:43Z saulius 
;
_cod_original_sg_symbol_H-M 'P2(1)/c '
_cod_database_code 7005236

loop_
_symmetry_equiv_pos_as_xyz
'x, y, z'
'-x, y+1/2, -z+1/2'
'-x, -y, -z'
'x, -y-1/2, z-1/2'

loop_
_atom_site_label
_atom_site_type_symbol
_atom_site_fract_x
_atom_site_fract_y
_atom_site_fract_z
_atom_site_U_iso_or_equiv
_atom_site_adp_type
_atom_site_occupancy
_atom_site_symmetry_multiplicity
_atom_site_calc_flag
_atom_site_refinement_flags
_atom_site_disorder_assembly
_atom_site_disorder_group
Ni1 Ni 0.42939(5) 0.61050(5) 0.51431(3) 0.0334(2) Uani 1 1 d . . .
Ni2 Ni 0.33195(5) 0.35686(6) 0.50522(3) 0.0359(2) Uani 1 1 d . . .
O1 O 0.4581(2) 0.4423(3) 0.55107(14) 0.0326(7) Uani 1 1 d . . .
O2 O 0.5481(3) 0.4470(4) 0.65099(17) 0.0535(10) Uani 1 1 d . . .
H2A H 0.5905 0.4595 0.6229 0.080 Uiso 1 1 calc R . .
O3 O 0.3287(2) 0.5149(3) 0.45210(15) 0.0347(7) Uani 1 1 d . . .
O4 O 0.1766(3) 0.5448(4) 0.39662(18) 0.0497(9) Uani 1 1 d . . .
N1 N 0.0780(7) 0.1684(8) 0.4999(5) 0.124(3) Uani 1 1 d U . .
N2 N 0.1593(6) 0.2090(7) 0.4749(4) 0.096(2) Uani 1 1 d U . .
N3 N 0.2337(4) 0.2455(4) 0.4536(3) 0.0549(12) Uani 1 1 d . . .
N4 N 0.5571(5) 0.8100(7) 0.6526(3) 0.096(2) Uani 1 1 d U . .
N5 N 0.5536(4) 0.7609(4) 0.6025(2) 0.0530(12) Uani 1 1 d . . .
N6 N 0.5486(3) 0.7121(4) 0.5499(2) 0.0403(10) Uani 1 1 d . . .
N7 N 0.3593(3) 0.2479(4) 0.5887(2) 0.0418(10) Uani 1 1 d . . .
N8 N 0.3592(3) 0.6169(4) 0.6067(2) 0.0381(9) Uani 1 1 d . . .
N9 N 0.3520(3) 0.7484(4) 0.4699(2) 0.0417(10) Uani 1 1 d . . .
N10 N 0.2097(3) 0.4499(4) 0.5464(2) 0.0413(10) Uani 1 1 d . . .
C1 C 0.3269(5) 0.1337(5) 0.5986(3) 0.0566(15) Uani 1 1 d . . .
H1A H 0.2853 0.0988 0.5667 0.068 Uiso 1 1 calc R . .
C2 C 0.3517(6) 0.0670(6) 0.6526(3) 0.0712(19) Uani 1 1 d . . .
H2B H 0.3268 -0.0114 0.6583 0.085 Uiso 1 1 calc R . .
C3 C 0.4148(6) 0.1179(6) 0.6989(3) 0.0683(19) Uani 1 1 d . . .
H3B H 0.4337 0.0731 0.7361 0.082 Uiso 1 1 calc R . .
C4 C 0.4501(5) 0.2339(5) 0.6908(3) 0.0567(15) Uani 1 1 d . . .
H4A H 0.4929 0.2692 0.7219 0.068 Uiso 1 1 calc R . .
C5 C 0.4193(4) 0.2976(5) 0.6341(2) 0.0394(11) Uani 1 1 d . . .
C6 C 0.4543(4) 0.4273(5) 0.6193(2) 0.0382(11) Uani 1 1 d . . .
C7 C 0.3841(4) 0.5242(5) 0.6483(2) 0.0393(12) Uani 1 1 d . . .
C8 C 0.3528(5) 0.5221(6) 0.7128(3) 0.0586(16) Uani 1 1 d . . .
H8A H 0.3706 0.4585 0.7411 0.070 Uiso 1 1 calc R . .
C9 C 0.2938(6) 0.6176(6) 0.7346(3) 0.076(2) Uani 1 1 d . . .
H9A H 0.2733 0.6194 0.7785 0.091 Uiso 1 1 calc R . .
C10 C 0.2661(6) 0.7074(6) 0.6931(3) 0.0708(19) Uani 1 1 d . . .
H10A H 0.2242 0.7695 0.7074 0.085 Uiso 1 1 calc R . .
C11 C 0.3004(4) 0.7059(5) 0.6296(3) 0.0513(14) Uani 1 1 d . . .
H11A H 0.2823 0.7690 0.6012 0.062 Uiso 1 1 calc R . .
C12 C 0.3791(5) 0.8668(5) 0.4664(3) 0.0541(14) Uani 1 1 d . . .
H12A H 0.4417 0.8892 0.4822 0.065 Uiso 1 1 calc R . .
C13 C 0.3185(5) 0.9548(6) 0.4406(3) 0.0643(17) Uani 1 1 d . . .
H13A H 0.3391 1.0357 0.4395 0.077 Uiso 1 1 calc R . .
C14 C 0.2269(6) 0.9219(6) 0.4165(3) 0.0692(19) Uani 1 1 d . . .
H14A H 0.1847 0.9806 0.3983 0.083 Uiso 1 1 calc R . .
C15 C 0.1963(5) 0.7990(6) 0.4192(3) 0.0582(16) Uani 1 1 d . . .
H15A H 0.1340 0.7748 0.4036 0.070 Uiso 1 1 calc R . .
C16 C 0.2636(4) 0.7154(5) 0.4461(3) 0.0426(12) Uani 1 1 d . . .
C17 C 0.2410(4) 0.5782(5) 0.4507(2) 0.0380(11) Uani 1 1 d . . .
C18 C 0.1778(4) 0.5473(5) 0.5123(3) 0.0428(12) Uani 1 1 d . . .
C19 C 0.0937(4) 0.6101(5) 0.5299(3) 0.0522(14) Uani 1 1 d . . .
H19A H 0.0728 0.6771 0.5051 0.063 Uiso 1 1 calc R . .
C20 C 0.0415(5) 0.5742(6) 0.5832(3) 0.0651(17) Uani 1 1 d . . .
H20A H -0.0152 0.6168 0.5957 0.078 Uiso 1 1 calc R . .
C21 C 0.0724(4) 0.4749(6) 0.6189(3) 0.0621(17) Uani 1 1 d . . .
H21A H 0.0373 0.4487 0.6558 0.074 Uiso 1 1 calc R . .
C22 C 0.1569(4) 0.4150(6) 0.5987(3) 0.0534(14) Uani 1 1 d . . .
H22A H 0.1781 0.3471 0.6226 0.064 Uiso 1 1 calc R . .
C23 C 0.2180(6) 0.5430(8) 0.3344(3) 0.085(2) Uani 1 1 d . . .
H23A H 0.1667 0.5296 0.3017 0.127 Uiso 1 1 calc R . .
H23B H 0.2662 0.4785 0.3321 0.127 Uiso 1 1 calc R . .
H23C H 0.2500 0.6197 0.3260 0.127 Uiso 1 1 calc R . .
O5 O 0.0950(11) 0.5640(14) 0.0795(7) 0.130(5) Uiso 0.50 1 d PDU . .
C24 C 0.062(2) 0.539(3) 0.1517(9) 0.167(10) Uiso 0.50 1 d PDU . .
O6 O 0.073(2) 0.225(3) 0.2621(15) 0.150(10) Uiso 0.25 1 d PDU A 1
C25 C 0.177(3) 0.205(4) 0.292(2) 0.104(11) Uiso 0.25 1 d PDU A 1
C25' C 0.214(4) 0.243(5) 0.2687(17) 0.143(15) Uiso 0.25 1 d PDU B 2
O6' O 0.163(2) 0.226(3) 0.3349(15) 0.130(9) Uiso 0.25 1 d PDU B 2

loop_
_atom_site_aniso_label
_atom_site_aniso_U_11
_atom_site_aniso_U_22
_atom_site_aniso_U_33
_atom_site_aniso_U_23
_atom_site_aniso_U_13
_atom_site_aniso_U_12
Ni1 0.0387(4) 0.0295(4) 0.0321(4) -0.0018(2) 0.0037(3) -0.0014(2)
Ni2 0.0396(4) 0.0311(4) 0.0369(4) 0.0003(3) 0.0021(3) -0.0039(3)
O1 0.0393(18) 0.0298(17) 0.0289(16) 0.0001(13) 0.0052(13) -0.0003(13)
O2 0.049(2) 0.073(3) 0.038(2) 0.0013(19) -0.0024(17) -0.0085(19)
O3 0.0354(18) 0.0320(17) 0.0368(18) -0.0007(14) -0.0001(14) 0.0002(13)
O4 0.043(2) 0.062(3) 0.044(2) 0.0004(18) -0.0048(16) -0.0006(18)
N1 0.107(4) 0.116(4) 0.150(5) 0.004(4) 0.008(4) -0.008(4)
N2 0.096(4) 0.079(4) 0.113(4) -0.004(3) -0.002(3) 0.003(3)
N3 0.046(3) 0.046(3) 0.073(3) -0.004(2) 0.004(2) -0.014(2)
N4 0.112(4) 0.104(4) 0.071(3) -0.022(3) 0.012(3) -0.029(3)
N5 0.069(3) 0.053(3) 0.037(3) -0.012(2) 0.006(2) -0.018(2)
N6 0.044(2) 0.036(2) 0.040(2) -0.0073(19) 0.0031(19) -0.0051(18)
N7 0.051(3) 0.034(2) 0.041(2) 0.0037(18) 0.001(2) -0.0032(19)
N8 0.042(2) 0.038(2) 0.034(2) -0.0066(18) 0.0080(18) -0.0027(18)
N9 0.051(3) 0.033(2) 0.041(2) 0.0001(19) 0.011(2) 0.0008(19)
N10 0.043(2) 0.039(2) 0.042(2) 0.0007(19) 0.0077(19) -0.0055(19)
C1 0.069(4) 0.039(3) 0.063(4) 0.009(3) 0.000(3) -0.012(3)
C2 0.095(5) 0.042(3) 0.077(5) 0.020(3) -0.004(4) -0.010(3)
C3 0.088(5) 0.057(4) 0.060(4) 0.031(3) -0.006(4) 0.000(3)
C4 0.070(4) 0.051(3) 0.049(3) 0.011(3) -0.004(3) -0.001(3)
C5 0.047(3) 0.039(3) 0.032(3) 0.002(2) 0.006(2) 0.002(2)
C6 0.043(3) 0.040(3) 0.032(3) 0.003(2) -0.001(2) -0.005(2)
C7 0.041(3) 0.046(3) 0.031(2) -0.008(2) 0.009(2) -0.008(2)
C8 0.071(4) 0.065(4) 0.040(3) 0.004(3) 0.014(3) 0.002(3)
C9 0.104(6) 0.080(5) 0.044(4) -0.017(3) 0.036(4) 0.009(4)
C10 0.099(5) 0.053(4) 0.061(4) -0.009(3) 0.030(4) 0.015(4)
C11 0.063(4) 0.040(3) 0.052(3) -0.011(3) 0.009(3) 0.002(3)
C12 0.067(4) 0.034(3) 0.061(4) 0.000(3) 0.004(3) -0.003(3)
C13 0.080(5) 0.037(3) 0.076(4) 0.009(3) 0.009(4) 0.010(3)
C14 0.084(5) 0.049(4) 0.075(4) 0.010(3) 0.011(4) 0.027(3)
C15 0.064(4) 0.053(4) 0.058(4) 0.006(3) 0.002(3) 0.015(3)
C16 0.046(3) 0.038(3) 0.044(3) 0.003(2) 0.006(2) 0.001(2)
C17 0.036(3) 0.040(3) 0.038(3) 0.002(2) 0.001(2) 0.001(2)
C18 0.038(3) 0.044(3) 0.046(3) 0.000(2) 0.003(2) -0.006(2)
C19 0.042(3) 0.055(4) 0.060(4) -0.002(3) 0.009(3) 0.008(2)
C20 0.046(3) 0.069(4) 0.081(5) -0.008(4) 0.017(3) 0.007(3)
C21 0.048(4) 0.080(5) 0.058(4) -0.001(3) 0.019(3) -0.009(3)
C22 0.050(3) 0.056(4) 0.054(3) 0.007(3) 0.009(3) -0.009(3)
C23 0.079(5) 0.112(7) 0.063(4) -0.009(4) -0.002(4) -0.012(5)

loop_
_atom_type_symbol
_atom_type_description
_atom_type_scat_dispersion_real
_atom_type_scat_dispersion_imag
_atom_type_scat_source
C C 0.0033 0.0016 'International Tables Vol C Tables 4.2.6.8 and 6.1.1.4'
H H 0.0000 0.0000 'International Tables Vol C Tables 4.2.6.8 and 6.1.1.4'
N N 0.0061 0.0033 'International Tables Vol C Tables 4.2.6.8 and 6.1.1.4'
O O 0.0106 0.0060 'International Tables Vol C Tables 4.2.6.8 and 6.1.1.4'
Ni Ni 0.3393 1.1124 'International Tables Vol C Tables 4.2.6.8 and 6.1.1.4'

loop_
_geom_angle_atom_site_label_1
_geom_angle_atom_site_label_2
_geom_angle_atom_site_label_3
_geom_angle
_geom_angle_site_symmetry_1
_geom_angle_site_symmetry_3
_geom_angle_publ_flag
O1 Ni1 N9 158.77(16) . . ?
O1 Ni1 N6 102.67(14) . . ?
N9 Ni1 N6 98.18(17) . . ?
O1 Ni1 O1 80.95(13) . 3_666 ?
N9 Ni1 O1 107.23(14) . 3_666 ?
N6 Ni1 O1 78.86(14) . 3_666 ?
O1 Ni1 N8 77.94(14) . . ?
N9 Ni1 N8 97.67(16) . . ?
N6 Ni1 N8 91.58(16) . . ?
O1 Ni1 N8 154.29(15) 3_666 . ?
O1 Ni1 O3 83.33(12) . . ?
N9 Ni1 O3 77.68(15) . . ?
N6 Ni1 O3 163.61(14) . . ?
O1 Ni1 O3 87.17(12) 3_666 . ?
N8 Ni1 O3 104.65(14) . . ?
O3 Ni2 N3 103.13(17) . . ?
O3 Ni2 N7 155.58(14) . . ?
N3 Ni2 N7 100.00(18) . . ?
O3 Ni2 N6 92.31(14) . 3_666 ?
N3 Ni2 N6 90.48(18) . 3_666 ?
N7 Ni2 N6 95.24(17) . 3_666 ?
O3 Ni2 N10 77.52(14) . . ?
N3 Ni2 N10 89.34(18) . . ?
N7 Ni2 N10 95.13(17) . . ?
N6 Ni2 N10 169.50(17) 3_666 . ?
O3 Ni2 O1 82.38(12) . . ?
N3 Ni2 O1 166.87(17) . . ?
N7 Ni2 O1 76.72(14) . . ?
N6 Ni2 O1 77.29(14) 3_666 . ?
N10 Ni2 O1 103.56(14) . . ?
C6 O1 Ni1 117.5(3) . . ?
C6 O1 Ni1 128.7(3) . 3_666 ?
Ni1 O1 Ni1 99.05(13) . 3_666 ?
C6 O1 Ni2 109.9(3) . . ?
Ni1 O1 Ni2 95.36(13) . . ?
Ni1 O1 Ni2 100.39(12) 3_666 . ?
C6 O2 H2A 109.5 . . ?
C17 O3 Ni2 117.1(3) . . ?
C17 O3 Ni1 107.8(3) . . ?
Ni2 O3 Ni1 95.73(12) . . ?
C23 O4 C17 116.8(4) . . ?
N3 N2 N1 178.5(9) . . ?
N2 N3 Ni2 124.3(5) . . ?
N4 N5 N6 178.5(7) . . ?
N5 N6 Ni1 125.9(4) . . ?
N5 N6 Ni2 126.6(4) . 3_666 ?
Ni1 N6 Ni2 102.42(17) . 3_666 ?
C5 N7 C1 118.4(5) . . ?
C5 N7 Ni2 114.8(3) . . ?
C1 N7 Ni2 126.7(4) . . ?
C11 N8 C7 118.2(4) . . ?
C11 N8 Ni1 127.1(4) . . ?
C7 N8 Ni1 114.5(3) . . ?
C16 N9 C12 118.9(5) . . ?
C16 N9 Ni1 114.1(3) . . ?
C12 N9 Ni1 126.9(4) . . ?
C22 N10 C18 117.7(5) . . ?
C22 N10 Ni2 126.5(4) . . ?
C18 N10 Ni2 115.5(3) . . ?
N7 C1 C2 123.2(6) . . ?
N7 C1 H1A 118.4 . . ?
C2 C1 H1A 118.4 . . ?
C1 C2 C3 118.2(6) . . ?
C1 C2 H2B 120.9 . . ?
C3 C2 H2B 120.9 . . ?
C4 C3 C2 120.6(6) . . ?
C4 C3 H3B 119.7 . . ?
C2 C3 H3B 119.7 . . ?
C3 C4 C5 117.5(6) . . ?
C3 C4 H4A 121.2 . . ?
C5 C4 H4A 121.2 . . ?
N7 C5 C4 122.0(5) . . ?
N7 C5 C6 115.7(4) . . ?
C4 C5 C6 122.4(5) . . ?
O1 C6 O2 112.7(4) . . ?
O1 C6 C5 108.6(4) . . ?
O2 C6 C5 109.0(4) . . ?
O1 C6 C7 108.9(4) . . ?
O2 C6 C7 105.5(4) . . ?
C5 C6 C7 112.2(4) . . ?
N8 C7 C8 121.6(5) . . ?
N8 C7 C6 115.4(4) . . ?
C8 C7 C6 122.9(5) . . ?
C7 C8 C9 117.9(6) . . ?
C7 C8 H8A 121.0 . . ?
C9 C8 H8A 121.0 . . ?
C10 C9 C8 120.8(6) . . ?
C10 C9 H9A 119.6 . . ?
C8 C9 H9A 119.6 . . ?
C9 C10 C11 118.7(6) . . ?
C9 C10 H10A 120.6 . . ?
C11 C10 H10A 120.6 . . ?
N8 C11 C10 122.6(6) . . ?
N8 C11 H11A 118.7 . . ?
C10 C11 H11A 118.7 . . ?
N9 C12 C13 122.8(6) . . ?
N9 C12 H12A 118.6 . . ?
C13 C12 H12A 118.6 . . ?
C12 C13 C14 118.8(6) . . ?
C12 C13 H13A 120.6 . . ?
C14 C13 H13A 120.6 . . ?
C13 C14 C15 120.0(6) . . ?
C13 C14 H14A 120.0 . . ?
C15 C14 H14A 120.0 . . ?
C16 C15 C14 117.1(6) . . ?
C16 C15 H15A 121.4 . . ?
C14 C15 H15A 121.4 . . ?
N9 C16 C15 122.4(5) . . ?
N9 C16 C17 114.9(4) . . ?
C15 C16 C17 122.7(5) . . ?
O3 C17 O4 113.5(4) . . ?
O3 C17 C16 109.1(4) . . ?
O4 C17 C16 108.7(4) . . ?
O3 C17 C18 110.6(4) . . ?
O4 C17 C18 102.9(4) . . ?
C16 C17 C18 111.9(4) . . ?
N10 C18 C19 121.9(5) . . ?
N10 C18 C17 114.2(4) . . ?
C19 C18 C17 123.8(5) . . ?
C20 C19 C18 119.7(6) . . ?
C20 C19 H19A 120.2 . . ?
C18 C19 H19A 120.2 . . ?
C19 C20 C21 119.7(6) . . ?
C19 C20 H20A 120.2 . . ?
C21 C20 H20A 120.2 . . ?
C20 C21 C22 118.1(6) . . ?
C20 C21 H21A 121.0 . . ?
C22 C21 H21A 121.0 . . ?
N10 C22 C21 123.0(6) . . ?
N10 C22 H22A 118.5 . . ?
C21 C22 H22A 118.5 . . ?
O4 C23 H23A 109.5 . . ?
O4 C23 H23B 109.5 . . ?
H23A C23 H23B 109.5 . . ?
O4 C23 H23C 109.5 . . ?
H23A C23 H23C 109.5 . . ?
H23B C23 H23C 109.5 . . ?

loop_
_geom_bond_atom_site_label_1
_geom_bond_atom_site_label_2
_geom_bond_distance
_geom_bond_site_symmetry_2
_geom_bond_publ_flag
Ni1 O1 2.023(3) . ?
Ni1 N9 2.037(4) . ?
Ni1 N6 2.072(4) . ?
Ni1 O1 2.097(3) 3_666 ?
Ni1 N8 2.097(4) . ?
Ni1 O3 2.113(3) . ?
Ni2 O3 2.037(3) . ?
Ni2 N3 2.072(5) . ?
Ni2 N7 2.094(4) . ?
Ni2 N6 2.102(4) 3_666 ?
Ni2 N10 2.110(4) . ?
Ni2 O1 2.138(3) . ?
O1 C6 1.387(5) . ?
O1 Ni1 2.097(3) 3_666 ?
O2 C6 1.423(6) . ?
O2 H2A 0.8200 . ?
O3 C17 1.367(6) . ?
O4 C23 1.377(8) . ?
O4 C17 1.432(6) . ?
N1 N2 1.286(11) . ?
N2 N3 1.163(9) . ?
N4 N5 1.144(7) . ?
N5 N6 1.190(6) . ?
N6 Ni2 2.102(4) 3_666 ?
N7 C5 1.329(6) . ?
N7 C1 1.340(7) . ?
N8 C11 1.340(7) . ?
N8 C7 1.358(6) . ?
N9 C16 1.327(7) . ?
N9 C12 1.350(7) . ?
N10 C22 1.332(7) . ?
N10 C18 1.338(7) . ?
C1 C2 1.351(8) . ?
C1 H1A 0.9300 . ?
C2 C3 1.372(9) . ?
C2 H2B 0.9300 . ?
C3 C4 1.368(8) . ?
C3 H3B 0.9300 . ?
C4 C5 1.399(7) . ?
C4 H4A 0.9300 . ?
C5 C6 1.528(7) . ?
C6 C7 1.541(7) . ?
C7 C8 1.371(7) . ?
C8 C9 1.387(9) . ?
C8 H8A 0.9300 . ?
C9 C10 1.343(9) . ?
C9 H9A 0.9300 . ?
C10 C11 1.366(8) . ?
C10 H10A 0.9300 . ?
C11 H11A 0.9300 . ?
C12 C13 1.361(8) . ?
C12 H12A 0.9300 . ?
C13 C14 1.367(9) . ?
C13 H13A 0.9300 . ?
C14 C15 1.409(9) . ?
C14 H14A 0.9300 . ?
C15 C16 1.393(8) . ?
C15 H15A 0.9300 . ?
C16 C17 1.538(7) . ?
C17 C18 1.550(7) . ?
C18 C19 1.372(7) . ?
C19 C20 1.348(9) . ?
C19 H19A 0.9300 . ?
C20 C21 1.367(9) . ?
C20 H20A 0.9300 . ?
C21 C22 1.378(8) . ?
C21 H21A 0.9300 . ?
C22 H22A 0.9300 . ?
C23 H23A 0.9600 . ?
C23 H23B 0.9600 . ?
C23 H23C 0.9600 . ?
O5 C24 1.550(10) . ?
O6 C25 1.536(10) . ?
C25' O6' 1.518(10) . ?
